data_7221358
loop_
_publ_author_name
'Messer, D.'

_publ_section_title
;
 Die Kristallstruktur von Rb Ge Cl3
;
_journal_name_full
;
Zeitschrift fuer Naturforschung, Teil B. Anorganische Chemie, Organische 
Chemie (33,1978-41,1986)
;
_journal_page_first 366
_journal_page_last 369
_journal_volume 33
_journal_year 1978
_chemical_formula_sum 'Cl3 Ge Rb'
_chemical_name_systematic 'Rb Ge Cl3'
_space_group_IT_number 11
_symmetry_space_group_name_Hall '-P 2yb'
_symmetry_space_group_name_H-M 'P 1 21/m 1'
_cell_angle_alpha 90
_cell_angle_beta 106.34
_cell_angle_gamma 90
_cell_formula_units_Z 2
_cell_length_a 7.988
_cell_length_b 6.941
_cell_length_c 5.8
_cell_volume 308.590
_citation_journal_id_ASTM ZNBAD2
_cod_data_source_file Messer_ZNBAD2_1978_676.cif
_cod_data_source_block Cl3Ge1Rb1
_cod_original_cell_volume 308.5905
_cod_original_formula_sum 'Cl3 Ge1 Rb1'
_cod_database_code 7221358

loop_
_symmetry_equiv_pos_as_xyz
x,y,z
-x,y+1/2,-z
-x,-y,-z
x,-y-1/2,z

loop_
_atom_site_label
_atom_site_type_symbol
_atom_site_fract_x
_atom_site_fract_y
_atom_site_fract_z
_atom_site_occupancy
_atom_site_U_iso_or_equiv
Ge1 Ge+2 0.1205 0.25 0.0738 1 0.0
Cl2 Cl-1 0.1256 0.25 -0.3239 1 0.0
Cl1 Cl-1 0.3233 0.0062 0.1878 1 0.0
Rb1 Rb+1 0.7057 0.25 0.3257 1 0.0
